data_4124726
loop_
_publ_author_name
'Li, Hongming'
'Belyk, Kevin M.'
'Yin, Jingjun'
'Chen, Qinghao'
'Hyde, Alan'
'Ji, Yining'
'Oliver, Steven'
'Tudge, Matthew T.'
'Campeau, Louis-Charles'
'Campos, Kevin R.'

_publ_section_title
;
 Enantioselective Synthesis of Hemiaminals via Pd-Catalyzed C-N Coupling
 with Chiral Bisphosphine Mono-oxides.
;
_journal_issue 43
_journal_name_full 'Journal of the American Chemical Society'
_journal_page_first 13728
_journal_page_last 13731
_journal_paper_doi 10.1021/jacs.5b05934
_journal_volume 137
_journal_year 2015
_chemical_absolute_configuration ad
_chemical_formula_moiety 'C21 H19 Cl2 N O'
_chemical_formula_sum 'C21 H19 Cl2 N O'
_chemical_formula_weight 372.27
_chemical_name_systematic
; 
(S)-3,10-dichloro-6-cyclohexyl-6H-benzo[5,6][1,3]oxazino[3,4-a]indole 
;
_space_group_crystal_system orthorhombic
_space_group_IT_number 19
_space_group_name_Hall 'P 2ac 2ab'
_space_group_name_H-M_alt 'P 21 21 21'
_symmetry_space_group_name_Hall 'P 2ac 2ab'
_symmetry_space_group_name_H-M 'P 21 21 21'
_atom_sites_solution_hydrogens geom
_atom_sites_solution_primary direct
_audit_creation_method SHELXL-2014
_cell_angle_alpha 90
_cell_angle_beta 90
_cell_angle_gamma 90
_cell_formula_units_Z 4
_cell_length_a 5.5752(4)
_cell_length_b 15.0262(10)
_cell_length_c 21.0896(13)
_cell_measurement_reflns_used 9910
_cell_measurement_temperature 100(2)
_cell_measurement_theta_max 66.64
_cell_measurement_theta_min 2.94
_cell_volume 1766.8(2)
_computing_cell_refinement 'Bruker SAINT'
_computing_data_collection 'Bruker APEX2'
_computing_data_reduction 'Bruker SAINT'
_computing_molecular_graphics 'Bruker SHELXTL'
_computing_publication_material 'Bruker SHELXTL'
_computing_structure_refinement 'SHELXL-2014 (Sheldrick, 2014)'
_computing_structure_solution 'SHELXS-97 (Sheldrick 2008)'
_diffrn_ambient_temperature 100(2)
_diffrn_measured_fraction_theta_full 0.995
_diffrn_measured_fraction_theta_max 0.994
_diffrn_measurement_device_type 'Bruker APEX-II CCD'
_diffrn_measurement_method '\f and \w scans'
_diffrn_radiation_type CuK\a
_diffrn_radiation_wavelength 1.54178
_diffrn_reflns_av_R_equivalents 0.0239
_diffrn_reflns_av_unetI/netI 0.0185
_diffrn_reflns_laue_measured_fraction_full 0.995
_diffrn_reflns_laue_measured_fraction_max 0.994
_diffrn_reflns_limit_h_max 6
_diffrn_reflns_limit_h_min -6
_diffrn_reflns_limit_k_max 17
_diffrn_reflns_limit_k_min -14
_diffrn_reflns_limit_l_max 24
_diffrn_reflns_limit_l_min -25
_diffrn_reflns_number 11648
_diffrn_reflns_point_group_measured_fraction_full 0.994
_diffrn_reflns_point_group_measured_fraction_max 0.993
_diffrn_reflns_theta_full 66.500
_diffrn_reflns_theta_max 66.632
_diffrn_reflns_theta_min 3.612
_diffrn_source 'sealed-tube X-ray generator'
_exptl_absorpt_coefficient_mu 3.364
_exptl_absorpt_correction_T_max 0.60
_exptl_absorpt_correction_T_min 0.48
_exptl_absorpt_correction_type multi-scan
_exptl_absorpt_process_details
; 
(SADABS; Sheldrick, 2003)
;
_exptl_crystal_colour colourless
_exptl_crystal_density_diffrn 1.400
_exptl_crystal_description cut
_exptl_crystal_F_000 776
_exptl_crystal_size_max 0.250
_exptl_crystal_size_mid 0.150
_exptl_crystal_size_min 0.150
_exptl_transmission_factor_max 0.7528
_exptl_transmission_factor_min 0.6046
_refine_diff_density_max 0.138
_refine_diff_density_min -0.174
_refine_diff_density_rms 0.038
_refine_ls_abs_structure_details
; 
 Flack x determined using 1267 quotients [(I+)-(I-)]/[(I+)+(I-)] 
 (Parsons, Flack and Wagner, Acta Cryst. B69 (2013) 249-259). 
;
_refine_ls_abs_structure_Flack -0.001(3)
_refine_ls_extinction_method none
_refine_ls_goodness_of_fit_ref 1.066
_refine_ls_hydrogen_treatment constr
_refine_ls_matrix_type full
_refine_ls_number_parameters 226
_refine_ls_number_reflns 3102
_refine_ls_number_restraints 0
_refine_ls_restrained_S_all 1.066
_refine_ls_R_factor_all 0.0206
_refine_ls_R_factor_gt 0.0205
_refine_ls_shift/su_max 0.002
_refine_ls_shift/su_mean 0.000
_refine_ls_structure_factor_coef Fsqd
_refine_ls_weighting_details 'w=1/[\s^2^(Fo^2^)+(0.0276P)^2^+0.4704P] where P=(Fo^2^+2Fc^2^)/3'
_refine_ls_weighting_scheme calc
_refine_ls_wR_factor_gt 0.0533
_refine_ls_wR_factor_ref 0.0534
_reflns_Friedel_coverage 0.699
_reflns_friedel_fraction_full 0.992
_reflns_friedel_fraction_max 0.991
_reflns_number_gt 3091
_reflns_number_total 3102
_reflns_threshold_expression 'I > 2\s(I)'
_cod_data_source_file ja5b05934_si_004.cif
_cod_data_source_block mdk046
_cod_depositor_comments 'Adding full bibliography for 4124726--4124727.cif.'
_cod_database_code 4124726
_shelx_space_group_comment
; 
The symmetry employed for this shelxl refinement is uniquely defined 
by the following loop, which should always be used as a source of 
symmetry information in preference to the above space-group names. 
They are only intended as comments. 
;
_shelx_estimated_absorpt_t_min 0.487
_shelx_estimated_absorpt_t_max 0.632

loop_
_space_group_symop_operation_xyz
'x, y, z'
'x+1/2, -y+1/2, -z'
'-x, y+1/2, -z+1/2'
'-x+1/2, -y, z+1/2'

loop_
_atom_site_label
_atom_site_type_symbol
_atom_site_fract_x
_atom_site_fract_y
_atom_site_fract_z
_atom_site_U_iso_or_equiv
_atom_site_adp_type
_atom_site_occupancy
_atom_site_site_symmetry_order
_atom_site_calc_flag
_atom_site_refinement_flags_posn
_atom_site_refinement_flags_adp
Cl1 Cl 0.98783(8) 0.13092(3) 0.25214(2) 0.02500(12) Uani 1 1 d . .
Cl2 Cl 0.65315(8) -0.36380(3) 0.69732(2) 0.01934(11) Uani 1 1 d . .
C1 C 0.6436(3) -0.01767(12) 0.37976(8) 0.0164(4) Uani 1 1 d . .
H1A H 0.4949 -0.0483 0.3829 0.020 Uiso 1 1 calc R U
C2 C 0.6970(3) 0.02953(12) 0.32512(9) 0.0181(4) Uani 1 1 d . .
H2A H 0.5868 0.0314 0.2908 0.022 Uiso 1 1 calc R U
C3 C 0.9150(3) 0.07413(12) 0.32159(8) 0.0175(4) Uani 1 1 d . .
C4 C 1.0774(3) 0.07421(12) 0.37088(8) 0.0161(4) Uani 1 1 d . .
H4A H 1.2230 0.1068 0.3680 0.019 Uiso 1 1 calc R U
C4A C 1.0224(3) 0.02539(11) 0.42489(8) 0.0148(4) Uani 1 1 d . .
O5 O 1.1996(2) 0.01906(9) 0.47025(5) 0.0155(3) Uani 1 1 d . .
C6 C 1.1194(3) 0.00056(12) 0.53344(8) 0.0145(4) Uani 1 1 d . .
H6A H 1.2619 -0.0175 0.5592 0.017 Uiso 1 1 calc R U
N7 N 0.9552(3) -0.07431(10) 0.53094(7) 0.0139(3) Uani 1 1 d . .
C7A C 0.9155(3) -0.13965(12) 0.57568(8) 0.0139(3) Uani 1 1 d . .
C8 C 1.0512(3) -0.16445(12) 0.62828(8) 0.0162(4) Uani 1 1 d . .
H8A H 1.1944 -0.1337 0.6390 0.019 Uiso 1 1 calc R U
C9 C 0.9706(3) -0.23519(12) 0.66427(8) 0.0167(4) Uani 1 1 d . .
H9A H 1.0607 -0.2549 0.6998 0.020 Uiso 1 1 calc R U
C10 C 0.7550(3) -0.27791(12) 0.64815(9) 0.0161(4) Uani 1 1 d . .
C11 C 0.6197(3) -0.25498(12) 0.59618(8) 0.0153(4) Uani 1 1 d . .
H11A H 0.4760 -0.2860 0.5862 0.018 Uiso 1 1 calc R U
C11A C 0.7008(3) -0.18404(12) 0.55822(8) 0.0142(4) Uani 1 1 d . .
C12 C 0.6154(3) -0.14384(12) 0.50118(8) 0.0156(4) Uani 1 1 d . .
H12A H 0.4754 -0.1600 0.4782 0.019 Uiso 1 1 calc R U
C12A C 0.7738(3) -0.07758(12) 0.48590(8) 0.0140(4) Uani 1 1 d . .
C12B C 0.8062(3) -0.02090(12) 0.43051(8) 0.0147(4) Uani 1 1 d . .
C13 C 1.0096(3) 0.08351(11) 0.56400(8) 0.0158(4) Uani 1 1 d . .
H13A H 0.8583 0.0983 0.5408 0.019 Uiso 1 1 calc R U
C14 C 1.1805(4) 0.16254(13) 0.55784(9) 0.0264(5) Uani 1 1 d . .
H14A H 1.3372 0.1467 0.5769 0.032 Uiso 1 1 calc R U
H14B H 1.2072 0.1755 0.5124 0.032 Uiso 1 1 calc R U
C15 C 1.0829(5) 0.24552(13) 0.59040(10) 0.0312(5) Uani 1 1 d . .
H15A H 1.2023 0.2941 0.5872 0.037 Uiso 1 1 calc R U
H15B H 0.9348 0.2652 0.5686 0.037 Uiso 1 1 calc R U
C16 C 1.0279(4) 0.22740(13) 0.65989(9) 0.0232(4) Uani 1 1 d . .
H16A H 1.1784 0.2130 0.6826 0.028 Uiso 1 1 calc R U
H16B H 0.9583 0.2814 0.6795 0.028 Uiso 1 1 calc R U
C17 C 0.8527(4) 0.15041(13) 0.66652(10) 0.0265(4) Uani 1 1 d . .
H17A H 0.6967 0.1674 0.6476 0.032 Uiso 1 1 calc R U
H17B H 0.8263 0.1378 0.7121 0.032 Uiso 1 1 calc R U
C18 C 0.9464(4) 0.06654(13) 0.63374(9) 0.0225(4) Uani 1 1 d . .
H18A H 0.8228 0.0194 0.6362 0.027 Uiso 1 1 calc R U
H18B H 1.0908 0.0451 0.6563 0.027 Uiso 1 1 calc R U

loop_
_atom_site_aniso_label
_atom_site_aniso_U_11
_atom_site_aniso_U_22
_atom_site_aniso_U_33
_atom_site_aniso_U_23
_atom_site_aniso_U_13
_atom_site_aniso_U_12
Cl1 0.0267(2) 0.0311(3) 0.0173(2) 0.00945(18) 0.00199(17) 0.0040(2)
Cl2 0.0258(2) 0.0155(2) 0.0167(2) 0.00039(16) 0.00385(16) -0.00433(18)
C1 0.0156(8) 0.0172(9) 0.0164(8) -0.0035(7) 0.0004(7) 0.0017(8)
C2 0.0185(9) 0.0205(9) 0.0153(8) -0.0012(7) -0.0016(7) 0.0073(8)
C3 0.0221(9) 0.0163(9) 0.0140(9) 0.0013(7) 0.0043(7) 0.0068(7)
C4 0.0166(9) 0.0147(9) 0.0168(9) -0.0009(7) 0.0036(7) 0.0028(7)
C4A 0.0159(8) 0.0145(9) 0.0139(8) -0.0035(6) 0.0001(7) 0.0047(7)
O5 0.0133(6) 0.0210(7) 0.0123(6) 0.0013(5) 0.0003(5) -0.0015(5)
C6 0.0141(8) 0.0169(9) 0.0126(8) 0.0010(7) -0.0010(7) -0.0025(7)
N7 0.0146(7) 0.0144(7) 0.0127(7) -0.0010(5) -0.0002(6) -0.0006(6)
C7A 0.0145(8) 0.0133(8) 0.0139(8) -0.0023(7) 0.0018(7) 0.0011(7)
C8 0.0150(8) 0.0178(9) 0.0159(9) -0.0020(7) 0.0003(7) -0.0023(7)
C9 0.0183(9) 0.0185(9) 0.0135(8) -0.0011(7) -0.0001(7) 0.0015(7)
C10 0.0216(9) 0.0109(8) 0.0156(9) -0.0021(7) 0.0057(7) -0.0013(7)
C11 0.0145(9) 0.0149(9) 0.0164(9) -0.0049(6) 0.0025(7) -0.0006(7)
C11A 0.0142(8) 0.0131(8) 0.0154(8) -0.0039(7) 0.0014(7) 0.0011(7)
C12 0.0147(8) 0.0171(9) 0.0151(8) -0.0043(7) -0.0005(7) -0.0010(7)
C12A 0.0133(8) 0.0151(9) 0.0135(8) -0.0044(7) -0.0010(7) 0.0022(7)
C12B 0.0161(8) 0.0143(8) 0.0138(8) -0.0030(7) 0.0015(7) 0.0042(7)
C13 0.0182(9) 0.0149(9) 0.0143(8) -0.0016(6) -0.0029(7) -0.0007(7)
C14 0.0384(12) 0.0230(10) 0.0177(9) -0.0023(7) 0.0036(9) -0.0115(9)
C15 0.0572(15) 0.0169(10) 0.0195(10) -0.0005(7) -0.0041(10) -0.0066(10)
C16 0.0348(11) 0.0175(9) 0.0173(9) -0.0032(7) -0.0057(9) 0.0022(9)
C17 0.0297(10) 0.0258(11) 0.0242(10) -0.0098(8) 0.0034(9) -0.0005(9)
C18 0.0292(10) 0.0184(10) 0.0198(9) -0.0029(7) 0.0075(8) -0.0037(8)

loop_
_atom_type_symbol
_atom_type_description
_atom_type_scat_dispersion_real
_atom_type_scat_dispersion_imag
_atom_type_scat_source
C C 0.0181 0.0091 'International Tables Vol C Tables 4.2.6.8 and 6.1.1.4'
H H 0.0000 0.0000 'International Tables Vol C Tables 4.2.6.8 and 6.1.1.4'
N N 0.0311 0.0180 'International Tables Vol C Tables 4.2.6.8 and 6.1.1.4'
O O 0.0492 0.0322 'International Tables Vol C Tables 4.2.6.8 and 6.1.1.4'
Cl Cl 0.3639 0.7018 'International Tables Vol C Tables 4.2.6.8 and 6.1.1.4'

loop_
_geom_angle_atom_site_label_1
_geom_angle_atom_site_label_2
_geom_angle_atom_site_label_3
_geom_angle
C2 C1 C12B 120.88(18)
C2 C1 H1A 119.6
C12B C1 H1A 119.6
C1 C2 C3 118.64(17)
C1 C2 H2A 120.7
C3 C2 H2A 120.7
C4 C3 C2 122.29(17)
C4 C3 Cl1 118.71(15)
C2 C3 Cl1 119.00(14)
C3 C4 C4A 118.23(17)
C3 C4 H4A 120.9
C4A C4 H4A 120.9
O5 C4A C4 116.56(16)
O5 C4A C12B 121.69(15)
C4 C4A C12B 121.54(16)
C4A O5 C6 115.79(13)
O5 C6 N7 108.27(13)
O5 C6 C13 111.01(14)
N7 C6 C13 113.20(15)
O5 C6 H6A 108.1
N7 C6 H6A 108.1
C13 C6 H6A 108.1
C7A N7 C12A 109.01(15)
C7A N7 C6 128.91(15)
C12A N7 C6 120.78(15)
N7 C7A C8 130.38(16)
N7 C7A C11A 107.00(15)
C8 C7A C11A 122.60(17)
C9 C8 C7A 117.83(17)
C9 C8 H8A 121.1
C7A C8 H8A 121.1
C8 C9 C10 119.80(17)
C8 C9 H9A 120.1
C10 C9 H9A 120.1
C11 C10 C9 123.25(17)
C11 C10 Cl2 118.64(14)
C9 C10 Cl2 118.11(14)
C10 C11 C11A 117.84(17)
C10 C11 H11A 121.1
C11A C11 H11A 121.1
C11 C11A C7A 118.64(16)
C11 C11A C12 133.83(17)
C7A C11A C12 107.52(16)
C12A C12 C11A 106.92(16)
C12A C12 H12A 126.5
C11A C12 H12A 126.5
C12 C12A N7 109.54(16)
C12 C12A C12B 133.93(16)
N7 C12A C12B 115.94(16)
C4A C12B C1 118.39(16)
C4A C12B C12A 117.79(16)
C1 C12B C12A 123.48(17)
C14 C13 C6 110.32(16)
C14 C13 C18 110.73(15)
C6 C13 C18 111.11(14)
C14 C13 H13A 108.2
C6 C13 H13A 108.2
C18 C13 H13A 108.2
C15 C14 C13 112.01(18)
C15 C14 H14A 109.2
C13 C14 H14A 109.2
C15 C14 H14B 109.2
C13 C14 H14B 109.2
H14A C14 H14B 107.9
C16 C15 C14 111.07(17)
C16 C15 H15A 109.4
C14 C15 H15A 109.4
C16 C15 H15B 109.4
C14 C15 H15B 109.4
H15A C15 H15B 108.0
C17 C16 C15 110.73(16)
C17 C16 H16A 109.5
C15 C16 H16A 109.5
C17 C16 H16B 109.5
C15 C16 H16B 109.5
H16A C16 H16B 108.1
C16 C17 C18 111.48(17)
C16 C17 H17A 109.3
C18 C17 H17A 109.3
C16 C17 H17B 109.3
C18 C17 H17B 109.3
H17A C17 H17B 108.0
C17 C18 C13 112.01(16)
C17 C18 H18A 109.2
C13 C18 H18A 109.2
C17 C18 H18B 109.2
C13 C18 H18B 109.2
H18A C18 H18B 107.9

loop_
_geom_bond_atom_site_label_1
_geom_bond_atom_site_label_2
_geom_bond_distance
Cl1 C3 1.7430(18)
Cl2 C10 1.7503(18)
C1 C2 1.385(3)
C1 C12B 1.403(3)
C1 H1A 0.9500
C2 C3 1.390(3)
C2 H2A 0.9500
C3 C4 1.378(3)
C4 C4A 1.389(3)
C4 H4A 0.9500
C4A O5 1.379(2)
C4A C12B 1.397(3)
O5 C6 1.433(2)
C6 N7 1.451(2)
C6 C13 1.531(2)
C6 H6A 1.0000
N7 C7A 1.380(2)
N7 C12A 1.389(2)
C7A C8 1.393(3)
C7A C11A 1.419(2)
C8 C9 1.381(3)
C8 H8A 0.9500
C9 C10 1.404(3)
C9 H9A 0.9500
C10 C11 1.374(3)
C11 C11A 1.408(3)
C11 H11A 0.9500
C11A C12 1.428(3)
C12 C12A 1.369(3)
C12 H12A 0.9500
C12A C12B 1.457(3)
C13 C14 1.528(3)
C13 C18 1.534(3)
C13 H13A 1.0000
C14 C15 1.524(3)
C14 H14A 0.9900
C14 H14B 0.9900
C15 C16 1.522(3)
C15 H15A 0.9900
C15 H15B 0.9900
C16 C17 1.520(3)
C16 H16A 0.9900
C16 H16B 0.9900
C17 C18 1.529(3)
C17 H17A 0.9900
C17 H17B 0.9900
C18 H18A 0.9900
C18 H18B 0.9900

loop_
_geom_torsion_atom_site_label_1
_geom_torsion_atom_site_label_2
_geom_torsion_atom_site_label_3
_geom_torsion_atom_site_label_4
_geom_torsion
C12B C1 C2 C3 -0.3(3)
C1 C2 C3 C4 -1.1(3)
C1 C2 C3 Cl1 178.08(14)
C2 C3 C4 C4A 2.1(3)
Cl1 C3 C4 C4A -177.11(13)
C3 C4 C4A O5 173.14(15)
C3 C4 C4A C12B -1.7(3)
C4 C4A O5 C6 156.65(15)
C12B C4A O5 C6 -28.5(2)
C4A O5 C6 N7 49.07(19)
C4A O5 C6 C13 -75.76(18)
O5 C6 N7 C7A 148.09(16)
C13 C6 N7 C7A -88.4(2)
O5 C6 N7 C12A -46.4(2)
C13 C6 N7 C12A 77.10(19)
C12A N7 C7A C8 177.48(18)
C6 N7 C7A C8 -15.7(3)
C12A N7 C7A C11A -0.78(18)
C6 N7 C7A C11A 166.06(16)
N7 C7A C8 C9 -178.02(17)
C11A C7A C8 C9 0.0(3)
C7A C8 C9 C10 -1.6(3)
C8 C9 C10 C11 2.3(3)
C8 C9 C10 Cl2 -177.06(14)
C9 C10 C11 C11A -1.1(3)
Cl2 C10 C11 C11A 178.19(13)
C10 C11 C11A C7A -0.5(2)
C10 C11 C11A C12 177.85(18)
N7 C7A C11A C11 179.50(15)
C8 C7A C11A C11 1.1(3)
N7 C7A C11A C12 0.75(19)
C8 C7A C11A C12 -177.67(16)
C11 C11A C12 C12A -178.92(19)
C7A C11A C12 C12A -0.44(19)
C11A C12 C12A N7 0.0(2)
C11A C12 C12A C12B 170.53(19)
C7A N7 C12A C12 0.5(2)
C6 N7 C12A C12 -167.58(15)
C7A N7 C12A C12B -171.94(15)
C6 N7 C12A C12B 20.0(2)
O5 C4A C12B C1 -174.21(16)
C4 C4A C12B C1 0.4(2)
O5 C4A C12B C12A -0.7(2)
C4 C4A C12B C12A 173.88(16)
C2 C1 C12B C4A 0.6(3)
C2 C1 C12B C12A -172.47(17)
C12 C12A C12B C4A -164.91(19)
N7 C12A C12B C4A 5.2(2)
C12 C12A C12B C1 8.2(3)
N7 C12A C12B C1 178.34(16)
O5 C6 C13 C14 -51.17(19)
N7 C6 C13 C14 -173.17(15)
O5 C6 C13 C18 -174.38(15)
N7 C6 C13 C18 63.63(19)
C6 C13 C14 C15 -177.34(16)
C18 C13 C14 C15 -53.9(2)
C13 C14 C15 C16 56.2(3)
C14 C15 C16 C17 -56.7(3)
C15 C16 C17 C18 56.0(2)
C16 C17 C18 C13 -54.6(2)
C14 C13 C18 C17 53.0(2)
C6 C13 C18 C17 175.98(16)
